data_9017212
loop_
_publ_author_name
'Wierzbicka-Wieczorek M'
'Kolitsch, U.'

_publ_section_title
;
 BaYb6(Si2O7)2(Si3O10) - the first silicate containing both
 Si2O7 and Si3O10 groups: synthesis, crystal chemistry and topology
;
_journal_name_full 'European Journal of Mineralogy'
_journal_page_first 509
_journal_page_last 517
_journal_volume 25
_journal_year 2013
_chemical_compound_source Synthetic
_chemical_formula_sum 'Ba O24 Si7 Yb6'
_space_group_IT_number 11
_space_group_name_Hall '-P 2yb'
_space_group_name_H-M_alt 'P 1 21/m 1'
_symmetry_space_group_name_H-M 'P 1 21/m 1'
_cell_angle_alpha 90
_cell_angle_beta 106.73
_cell_angle_gamma 90
_cell_length_a 5.5173
_cell_length_b 27.260
_cell_length_c 6.8150
_cell_formula_units_Z 2
_cell_volume 981.601
_database_code_amcsd 0020146
_exptl_crystal_density_diffrn 5.942
_cod_data_source_file inputs/fixed/downloads/08/08581.cif
_cod_data_source_block 08581
_cod_original_formula_sum 'Ba Yb6 Si7 O24'
_cod_database_code 9017212
_amcsd_formula_title BaYb6(Si2O7)2(Si3O10)

loop_
_space_group_symop_operation_xyz
x,y,z
x,1/2-y,z
-x,1/2+y,-z
-x,-y,-z

loop_
_atom_site_aniso_label
_atom_site_aniso_U_11
_atom_site_aniso_U_22
_atom_site_aniso_U_33
_atom_site_aniso_U_12
_atom_site_aniso_U_13
_atom_site_aniso_U_23
Ba 0.00840 0.01150 0.00790 0.00000 0.00270 0.00000
Yb1 0.00519 0.00531 0.00453 0.00036 0.00114 0.00008
Yb2 0.00416 0.00614 0.00471 0.00017 0.00070 0.00071
Yb3 0.00458 0.00635 0.00459 0.00045 0.00093 0.00123
Si1 0.00270 0.00640 0.00420 0.00060 -0.00030 -0.00060
Si2 0.00480 0.00610 0.00380 0.00140 0.00070 -0.00040
Si3 0.00490 0.00520 0.00370 0.00040 0.00010 0.00040
Si4 0.00390 0.00650 0.00420 0.00000 0.00150 0.00000
O1 0.00400 0.00700 0.00300 -0.00260 -0.00140 0.00040
O2 0.00800 0.00500 0.01100 -0.00240 0.00400 -0.00100
O4 0.01000 0.00700 0.01300 0.00000 0.00500 -0.00100
O5 0.00800 0.01900 0.01100 -0.00400 0.00100 -0.00300
O6 0.00500 0.01000 0.00700 -0.00190 0.00130 -0.00180
O7 0.00700 0.01300 0.00800 0.00520 0.00490 0.00000
O8 0.01300 0.00800 0.01100 -0.00300 0.00300 0.00000
O9 0.00400 0.00600 0.01200 -0.00080 -0.00090 -0.00100
O10 0.00600 0.01200 0.00700 0.00480 0.00350 0.00000
O11 0.00800 0.01100 0.00600 0.00310 0.00060 0.00400
O12 0.00600 0.00300 0.00900 0.00000 0.00500 0.00000
O13 0.00500 0.00500 0.00900 0.00000 0.00100 0.00000

loop_
_atom_site_label
_atom_site_fract_x
_atom_site_fract_y
_atom_site_fract_z
_atom_site_U_iso_or_equiv
Ba 0.27860 0.75000 0.89394 0.00921
Yb1 0.87543 0.68428 0.22918 0.00507
Yb2 0.21851 0.59885 0.58985 0.00513
Yb3 0.81728 0.54256 0.81920 0.00526
Si1 0.27820 0.47419 0.70010 0.00470
Si2 0.32070 0.61194 0.11380 0.00500
Si3 0.74970 0.66780 0.70230 0.00480
Si4 0.45580 0.75000 0.42570 0.00480
O1 0.10960 0.45207 0.48470 0.00510
O2 0.41310 0.52557 0.67370 0.00780
O3 0.50840 0.43600 0.79600 0.01820
O4 0.11010 0.48108 0.85900 0.00970
O5 0.49100 0.65880 0.10140 0.01300
O6 0.13980 0.59528 -0.10960 0.00710
O7 0.15080 0.62316 0.27050 0.00880
O8 0.88100 0.69510 0.91550 0.01070
O9 0.62210 0.61575 0.72560 0.00800
O10 0.94520 0.66496 0.56290 0.00780
O11 0.49950 0.70217 0.57760 0.00880
O12 0.65010 0.75000 0.29000 0.00520
O13 0.16050 0.75000 0.28750 0.00650

loop_
_cod_related_entry_id
_cod_related_entry_database
_cod_related_entry_code
1 AMCSD 0020146
